data_2226140
loop_
_publ_author_name
'Guo, Min-Jie'
'Chen, Xin'
'Yao, Jing-Xia'

_publ_section_title
;
 (<i>E</i>)-5-[(1,5-Dimethyl-3-oxo-2-phenyl-2,3-dihydro-1<i>H</i>-pyrazol-4-yl)iminomethyl]-2-methoxyphenyl
 4-bromobenzenesulfonate
;
_journal_coeditor_code HB5442
_journal_issue 6
_journal_name_full 'Acta Crystallographica Section E'
_journal_page_first o1360
_journal_paper_doi 10.1107/S1600536810017198
_journal_volume 66
_journal_year 2010
_chemical_formula_iupac 'C25 H22 Br N3 O5 S'
_chemical_formula_moiety 'C25 H22 Br N3 O5 S'
_chemical_formula_sum 'C25 H22 Br N3 O5 S'
_chemical_formula_weight 556.43
_chemical_name_systematic
;
(<i>E</i>)-5-[(1,5-Dimethyl-3-oxo-2-phenyl-2,3-dihydro-1<i>H</i>-pyrazol-4-
yl)iminomethyl]-2-methoxyphenyl 4-bromobenzenesulfonate
;
_space_group_IT_number 14
_symmetry_cell_setting monoclinic
_symmetry_space_group_name_Hall '-P 2ybc'
_symmetry_space_group_name_H-M 'P 1 21/c 1'
_atom_sites_solution_hydrogens geom
_atom_sites_solution_primary direct
_atom_sites_solution_secondary difmap
_audit_creation_method SHELXL-97
_cell_angle_alpha 90.00
_cell_angle_beta 98.81(3)
_cell_angle_gamma 90.00
_cell_formula_units_Z 4
_cell_length_a 11.102(2)
_cell_length_b 10.336(2)
_cell_length_c 22.160(4)
_cell_measurement_reflns_used 1629
_cell_measurement_temperature 294(2)
_cell_measurement_theta_max 19.36
_cell_measurement_theta_min 2.18
_cell_volume 2512.9(8)
_computing_cell_refinement 'SAINT (Bruker, 1999)'
_computing_data_collection 'SMART (Bruker, 1999)'
_computing_data_reduction 'SAINT (Bruker, 1999)'
_computing_molecular_graphics 'SHELXTL (Sheldrick, 2008)'
_computing_publication_material 'SHELXTL (Sheldrick, 2008)'
_computing_structure_refinement 'SHELXL97 (Sheldrick, 2008)'
_computing_structure_solution 'SHELXS97 (Sheldrick, 2008)'
_diffrn_ambient_temperature 294(2)
_diffrn_measured_fraction_theta_full 0.999
_diffrn_measured_fraction_theta_max 0.999
_diffrn_measurement_device_type 'Bruker SMART APEX CCD'
_diffrn_measurement_method '\f and \w scans'
_diffrn_radiation_monochromator graphite
_diffrn_radiation_source 'fine-focus sealed tube'
_diffrn_radiation_type MoK\a
_diffrn_radiation_wavelength 0.71073
_diffrn_reflns_av_R_equivalents 0.0799
_diffrn_reflns_av_sigmaI/netI 0.1007
_diffrn_reflns_limit_h_max 13
_diffrn_reflns_limit_h_min -8
_diffrn_reflns_limit_k_max 11
_diffrn_reflns_limit_k_min -12
_diffrn_reflns_limit_l_max 25
_diffrn_reflns_limit_l_min -26
_diffrn_reflns_number 12656
_diffrn_reflns_theta_full 25.02
_diffrn_reflns_theta_max 25.02
_diffrn_reflns_theta_min 1.86
_diffrn_standards_number 0
_exptl_absorpt_coefficient_mu 1.760
_exptl_absorpt_correction_T_max 0.810
_exptl_absorpt_correction_T_min 0.628
_exptl_absorpt_correction_type multi-scan
_exptl_absorpt_process_details '(SADABS; Sheldrick, 1996)'
_exptl_crystal_colour yellow
_exptl_crystal_density_diffrn 1.471
_exptl_crystal_density_method 'not measured'
_exptl_crystal_description block
_exptl_crystal_F_000 1136
_exptl_crystal_size_max 0.24
_exptl_crystal_size_mid 0.20
_exptl_crystal_size_min 0.12
_refine_diff_density_max 0.980
_refine_diff_density_min -0.824
_refine_ls_extinction_coef 0.0027(4)
_refine_ls_extinction_expression Fc^*^=kFc[1+0.001xFc^2^\l^3^/sin(2\q)]^-1/4^
_refine_ls_extinction_method 'SHELXL97 (Sheldrick, 2008)'
_refine_ls_goodness_of_fit_ref 0.997
_refine_ls_hydrogen_treatment constr
_refine_ls_matrix_type full
_refine_ls_number_parameters 320
_refine_ls_number_reflns 4431
_refine_ls_number_restraints 0
_refine_ls_restrained_S_all 0.997
_refine_ls_R_factor_all 0.1536
_refine_ls_R_factor_gt 0.0572
_refine_ls_shift/su_max 0.000
_refine_ls_shift/su_mean 0.000
_refine_ls_structure_factor_coef Fsqd
_refine_ls_weighting_details 'calc w=1/[\s^2^(Fo^2^)+(0.0562P)^2^+2.7821P] where P=(Fo^2^+2Fc^2^)/3'
_refine_ls_weighting_scheme calc
_refine_ls_wR_factor_gt 0.1236
_refine_ls_wR_factor_ref 0.1634
_reflns_number_gt 2007
_reflns_number_total 4431
_reflns_threshold_expression I>2\s(I)
_cod_data_source_file hb5442.cif
_cod_data_source_block I
_cod_depositor_comments
;
The following automatic conversions were performed:
'_symmetry_cell_setting' value 'Monoclinic' changed to 'monoclinic'
according to '/home/saulius/struct/CIF-dictionaries/cif_core.dic'
dictionary named 'cif_core.dic' version 2.4.1 from 2010-06-29.

Automatic conversion script
Id: cif_fix_enum 1527 2010-12-29 10:47:43Z saulius 
;
_cod_original_sg_symbol_H-M 'P 21/c'
_cod_database_code 2226140
_cod_database_fobs_code 2226140

loop_
_symmetry_equiv_pos_as_xyz
'x, y, z'
'-x, y+1/2, -z+1/2'
'-x, -y, -z'
'x, -y-1/2, z-1/2'

loop_
_atom_site_type_symbol
_atom_site_label
_atom_site_fract_x
_atom_site_fract_y
_atom_site_fract_z
_atom_site_U_iso_or_equiv
_atom_site_adp_type
_atom_site_calc_flag
_atom_site_refinement_flags
_atom_site_occupancy
_atom_site_disorder_assembly
_atom_site_disorder_group
Br Br1 -0.02396(8) -0.56145(7) 0.12388(5) 0.1174(5) Uani d . 1 . .
S S1 -0.05698(13) 0.05809(14) 0.13190(8) 0.0487(4) Uani d . 1 . .
N N1 0.3100(4) 0.3198(4) 0.0051(2) 0.0395(11) Uani d . 1 . .
N N2 0.4162(4) 0.4909(4) -0.1195(2) 0.0452(12) Uani d . 1 . .
N N3 0.3891(4) 0.5927(4) -0.0811(2) 0.0417(12) Uani d . 1 . .
O O1 -0.1268(4) 0.1008(4) 0.1771(2) 0.0718(13) Uani d . 1 . .
O O2 -0.0793(3) 0.1107(4) 0.07154(18) 0.0615(12) Uani d . 1 . .
O O3 0.0813(3) 0.0930(3) 0.16212(16) 0.0422(9) Uani d . 1 . .
O O4 0.2066(3) -0.1252(3) 0.19075(17) 0.0508(10) Uani d . 1 . .
O O5 0.4261(3) 0.2660(3) -0.11424(18) 0.0584(11) Uani d . 1 . .
C C1 -0.0754(5) -0.1852(6) 0.1783(3) 0.0611(18) Uani d . 1 . .
H H1 -0.0927 -0.1440 0.2133 0.073 Uiso calc R 1 . .
C C2 -0.0685(6) -0.3191(7) 0.1770(4) 0.070(2) Uani d . 1 . .
H H2 -0.0824 -0.3682 0.2104 0.084 Uiso calc R 1 . .
C C3 -0.0402(6) -0.3780(7) 0.1246(4) 0.071(2) Uani d . 1 . .
C C4 -0.0228(6) -0.3070(7) 0.0741(4) 0.069(2) Uani d . 1 . .
H H4 -0.0055 -0.3483 0.0392 0.083 Uiso calc R 1 . .
C C5 -0.0314(5) -0.1730(6) 0.0759(3) 0.0566(17) Uani d . 1 . .
H H5 -0.0200 -0.1240 0.0420 0.068 Uiso calc R 1 . .
C C6 -0.0571(5) -0.1124(5) 0.1284(3) 0.0449(15) Uani d . 1 . .
C C7 0.1760(4) 0.0594(5) 0.1284(2) 0.0356(13) Uani d . 1 . .
C C8 0.2399(4) -0.0569(5) 0.1435(2) 0.0370(13) Uani d . 1 . .
C C9 0.3316(5) -0.0897(5) 0.1096(3) 0.0421(14) Uani d . 1 . .
H H9 0.3750 -0.1663 0.1178 0.050 Uiso calc R 1 . .
C C10 0.3579(5) -0.0081(5) 0.0636(3) 0.0449(15) Uani d . 1 . .
H H10 0.4177 -0.0331 0.0408 0.054 Uiso calc R 1 . .
C C11 0.2986(4) 0.1100(5) 0.0501(2) 0.0379(13) Uani d . 1 . .
C C12 0.2050(5) 0.1420(5) 0.0842(2) 0.0388(14) Uani d . 1 . .
H H12 0.1628 0.2195 0.0767 0.047 Uiso calc R 1 . .
C C13 0.2697(5) -0.2459(5) 0.2063(3) 0.0636(18) Uani d . 1 . .
H H13A 0.2586 -0.3022 0.1714 0.095 Uiso calc R 1 . .
H H13B 0.2374 -0.2863 0.2394 0.095 Uiso calc R 1 . .
H H13C 0.3551 -0.2292 0.2184 0.095 Uiso calc R 1 . .
C C14 0.3353(5) 0.1982(5) 0.0048(3) 0.0429(14) Uani d . 1 . .
H H14 0.3779 0.1660 -0.0250 0.052 Uiso calc R 1 . .
C C15 0.3472(4) 0.4037(5) -0.0382(2) 0.0361(13) Uani d . 1 . .
C C16 0.3973(5) 0.3721(5) -0.0931(3) 0.0403(14) Uani d . 1 . .
C C17 0.3399(5) 0.5359(5) -0.0341(2) 0.0406(14) Uani d . 1 . .
C C18 0.2903(5) 0.6155(5) 0.0127(3) 0.0573(17) Uani d . 1 . .
H H18A 0.2546 0.5597 0.0397 0.086 Uiso calc R 1 . .
H H18B 0.2293 0.6736 -0.0072 0.086 Uiso calc R 1 . .
H H18C 0.3550 0.6645 0.0357 0.086 Uiso calc R 1 . .
C C19 0.3517(6) 0.7179(5) -0.1087(3) 0.0663(19) Uani d . 1 . .
H H19A 0.2817 0.7063 -0.1394 0.099 Uiso calc R 1 . .
H H19B 0.4173 0.7539 -0.1269 0.099 Uiso calc R 1 . .
H H19C 0.3317 0.7757 -0.0778 0.099 Uiso calc R 1 . .
C C20 0.4861(5) 0.5129(5) -0.1677(3) 0.0415(14) Uani d . 1 . .
C C21 0.4518(5) 0.4494(5) -0.2229(3) 0.0518(16) Uani d . 1 . .
H H21 0.3847 0.3944 -0.2280 0.062 Uiso calc R 1 . .
C C22 0.5180(6) 0.4683(6) -0.2703(3) 0.0634(19) Uani d . 1 . .
H H22 0.4958 0.4249 -0.3071 0.076 Uiso calc R 1 . .
C C23 0.6173(7) 0.5514(7) -0.2633(3) 0.074(2) Uani d . 1 . .
H H23 0.6601 0.5658 -0.2957 0.089 Uiso calc R 1 . .
C C24 0.6519(6) 0.6123(6) -0.2083(3) 0.0669(19) Uani d . 1 . .
H H24 0.7196 0.6664 -0.2034 0.080 Uiso calc R 1 . .
C C25 0.5879(5) 0.5945(5) -0.1599(3) 0.0543(16) Uani d . 1 . .
H H25 0.6121 0.6362 -0.1229 0.065 Uiso calc R 1 . .

loop_
_atom_site_aniso_label
_atom_site_aniso_U_11
_atom_site_aniso_U_22
_atom_site_aniso_U_33
_atom_site_aniso_U_12
_atom_site_aniso_U_13
_atom_site_aniso_U_23
Br1 0.1074(7) 0.0431(5) 0.1895(12) 0.0027(4) -0.0163(6) -0.0076(5)
S1 0.0404(9) 0.0425(8) 0.0666(12) 0.0128(7) 0.0188(8) 0.0081(8)
N1 0.038(3) 0.042(3) 0.040(3) -0.002(2) 0.007(2) 0.008(2)
N2 0.054(3) 0.035(3) 0.053(3) 0.006(2) 0.027(3) 0.001(2)
N3 0.050(3) 0.031(3) 0.046(3) 0.008(2) 0.013(2) 0.005(2)
O1 0.063(3) 0.065(3) 0.099(4) 0.025(2) 0.048(3) 0.002(3)
O2 0.057(3) 0.067(3) 0.060(3) 0.015(2) 0.006(2) 0.032(2)
O3 0.041(2) 0.037(2) 0.052(3) 0.0062(16) 0.0158(18) -0.0046(18)
O4 0.051(2) 0.047(2) 0.054(3) 0.0093(18) 0.010(2) 0.016(2)
O5 0.074(3) 0.039(2) 0.068(3) 0.006(2) 0.031(2) -0.004(2)
C1 0.058(4) 0.056(4) 0.073(5) 0.000(3) 0.020(4) 0.008(4)
C2 0.062(5) 0.053(5) 0.093(6) -0.006(3) 0.005(4) 0.027(4)
C3 0.049(4) 0.049(4) 0.107(7) 0.000(3) -0.012(4) -0.004(5)
C4 0.060(5) 0.061(5) 0.081(6) 0.007(3) -0.007(4) -0.021(4)
C5 0.046(4) 0.064(5) 0.055(5) 0.001(3) -0.008(3) -0.001(4)
C6 0.039(3) 0.038(3) 0.057(4) 0.001(3) 0.006(3) 0.007(3)
C7 0.039(3) 0.029(3) 0.039(3) 0.006(2) 0.005(3) -0.001(3)
C8 0.036(3) 0.031(3) 0.043(4) -0.001(2) 0.003(3) 0.005(3)
C9 0.039(3) 0.029(3) 0.057(4) 0.009(2) 0.003(3) -0.004(3)
C10 0.041(3) 0.042(3) 0.056(4) 0.007(3) 0.019(3) -0.001(3)
C11 0.034(3) 0.037(3) 0.044(4) -0.001(2) 0.009(3) 0.001(3)
C12 0.040(3) 0.028(3) 0.047(4) 0.003(2) 0.004(3) 0.000(3)
C13 0.069(4) 0.045(4) 0.076(5) 0.014(3) 0.009(3) 0.020(4)
C14 0.040(4) 0.044(3) 0.048(4) 0.003(3) 0.017(3) 0.002(3)
C15 0.030(3) 0.035(3) 0.044(4) 0.005(2) 0.007(3) -0.001(3)
C16 0.039(3) 0.034(3) 0.049(4) 0.002(3) 0.010(3) 0.003(3)
C17 0.041(3) 0.040(3) 0.040(4) 0.004(3) 0.003(3) 0.001(3)
C18 0.066(4) 0.048(4) 0.061(4) 0.008(3) 0.016(3) -0.001(3)
C19 0.085(5) 0.041(4) 0.078(5) 0.018(3) 0.029(4) 0.016(3)
C20 0.043(4) 0.042(3) 0.040(4) 0.008(3) 0.009(3) 0.007(3)
C21 0.052(4) 0.056(4) 0.048(4) 0.011(3) 0.009(3) 0.004(3)
C22 0.074(5) 0.077(5) 0.040(4) 0.028(4) 0.010(4) 0.004(4)
C23 0.082(5) 0.089(5) 0.061(5) 0.024(5) 0.040(4) 0.031(5)
C24 0.060(4) 0.074(5) 0.071(5) -0.003(3) 0.023(4) 0.012(4)
C25 0.057(4) 0.054(4) 0.054(4) -0.003(3) 0.016(3) 0.004(3)

loop_
_atom_type_symbol
_atom_type_description
_atom_type_scat_dispersion_real
_atom_type_scat_dispersion_imag
_atom_type_scat_source
C C 0.0033 0.0016 'International Tables Vol C Tables 4.2.6.8 and 6.1.1.4'
H H 0.0000 0.0000 'International Tables Vol C Tables 4.2.6.8 and 6.1.1.4'
N N 0.0061 0.0033 'International Tables Vol C Tables 4.2.6.8 and 6.1.1.4'
O O 0.0106 0.0060 'International Tables Vol C Tables 4.2.6.8 and 6.1.1.4'
S S 0.1246 0.1234 'International Tables Vol C Tables 4.2.6.8 and 6.1.1.4'
Br Br -0.2901 2.4595 'International Tables Vol C Tables 4.2.6.8 and 6.1.1.4'

loop_
_geom_angle_atom_site_label_1
_geom_angle_atom_site_label_2
_geom_angle_atom_site_label_3
_geom_angle_site_symmetry_1
_geom_angle_site_symmetry_3
_geom_angle
_geom_angle_publ_flag
O1 S1 O2 . . 120.2(3) ?
O1 S1 O3 . . 102.9(2) ?
O2 S1 O3 . . 108.7(2) ?
O1 S1 C6 . . 110.1(3) ?
O2 S1 C6 . . 109.9(3) ?
O3 S1 C6 . . 103.6(2) ?
C14 N1 C15 . . 120.8(5) ?
C16 N2 N3 . . 110.2(4) ?
C16 N2 C20 . . 126.0(4) ?
N3 N2 C20 . . 121.4(4) ?
C17 N3 N2 . . 106.4(4) ?
C17 N3 C19 . . 124.9(4) ?
N2 N3 C19 . . 118.6(4) ?
C7 O3 S1 . . 117.3(3) ?
C8 O4 C13 . . 116.9(4) ?
C6 C1 C2 . . 120.9(7) ?
C6 C1 H1 . . 119.6 ?
C2 C1 H1 . . 119.6 ?
C1 C2 C3 . . 118.4(7) ?
C1 C2 H2 . . 120.8 ?
C3 C2 H2 . . 120.8 ?
C4 C3 C2 . . 121.5(7) ?
C4 C3 Br1 . . 119.9(6) ?
C2 C3 Br1 . . 118.5(6) ?
C3 C4 C5 . . 119.3(7) ?
C3 C4 H4 . . 120.3 ?
C5 C4 H4 . . 120.3 ?
C6 C5 C4 . . 119.8(6) ?
C6 C5 H5 . . 120.1 ?
C4 C5 H5 . . 120.1 ?
C1 C6 C5 . . 120.0(6) ?
C1 C6 S1 . . 120.6(5) ?
C5 C6 S1 . . 119.3(5) ?
C12 C7 C8 . . 122.4(5) ?
C12 C7 O3 . . 119.6(4) ?
C8 C7 O3 . . 117.9(4) ?
O4 C8 C9 . . 126.5(5) ?
O4 C8 C7 . . 116.1(5) ?
C9 C8 C7 . . 117.4(5) ?
C10 C9 C8 . . 120.0(5) ?
C10 C9 H9 . . 120.0 ?
C8 C9 H9 . . 120.0 ?
C9 C10 C11 . . 122.9(5) ?
C9 C10 H10 . . 118.6 ?
C11 C10 H10 . . 118.6 ?
C10 C11 C12 . . 116.8(5) ?
C10 C11 C14 . . 121.4(5) ?
C12 C11 C14 . . 121.8(5) ?
C7 C12 C11 . . 120.4(5) ?
C7 C12 H12 . . 119.8 ?
C11 C12 H12 . . 119.8 ?
O4 C13 H13A . . 109.5 ?
O4 C13 H13B . . 109.5 ?
H13A C13 H13B . . 109.5 ?
O4 C13 H13C . . 109.5 ?
H13A C13 H13C . . 109.5 ?
H13B C13 H13C . . 109.5 ?
N1 C14 C11 . . 121.4(5) ?
N1 C14 H14 . . 119.3 ?
C11 C14 H14 . . 119.3 ?
C17 C15 N1 . . 122.9(5) ?
C17 C15 C16 . . 108.3(5) ?
N1 C15 C16 . . 128.7(4) ?
O5 C16 N2 . . 123.5(5) ?
O5 C16 C15 . . 131.6(5) ?
N2 C16 C15 . . 104.8(4) ?
C15 C17 N3 . . 109.9(5) ?
C15 C17 C18 . . 128.7(5) ?
N3 C17 C18 . . 121.4(5) ?
C17 C18 H18A . . 109.5 ?
C17 C18 H18B . . 109.5 ?
H18A C18 H18B . . 109.5 ?
C17 C18 H18C . . 109.5 ?
H18A C18 H18C . . 109.5 ?
H18B C18 H18C . . 109.5 ?
N3 C19 H19A . . 109.5 ?
N3 C19 H19B . . 109.5 ?
H19A C19 H19B . . 109.5 ?
N3 C19 H19C . . 109.5 ?
H19A C19 H19C . . 109.5 ?
H19B C19 H19C . . 109.5 ?
C21 C20 C25 . . 120.1(5) ?
C21 C20 N2 . . 118.4(5) ?
C25 C20 N2 . . 121.5(5) ?
C22 C21 C20 . . 119.7(6) ?
C22 C21 H21 . . 120.2 ?
C20 C21 H21 . . 120.2 ?
C21 C22 C23 . . 120.5(6) ?
C21 C22 H22 . . 119.7 ?
C23 C22 H22 . . 119.7 ?
C24 C23 C22 . . 119.4(6) ?
C24 C23 H23 . . 120.3 ?
C22 C23 H23 . . 120.3 ?
C23 C24 C25 . . 121.3(6) ?
C23 C24 H24 . . 119.4 ?
C25 C24 H24 . . 119.4 ?
C24 C25 C20 . . 119.0(6) ?
C24 C25 H25 . . 120.5 ?
C20 C25 H25 . . 120.5 ?

loop_
_geom_bond_atom_site_label_1
_geom_bond_atom_site_label_2
_geom_bond_site_symmetry_2
_geom_bond_distance
_geom_bond_publ_flag
Br1 C3 . 1.905(7) ?
S1 O1 . 1.427(4) ?
S1 O2 . 1.430(4) ?
S1 O3 . 1.619(4) ?
S1 C6 . 1.764(6) ?
N1 C14 . 1.287(6) ?
N1 C15 . 1.403(6) ?
N2 C16 . 1.390(6) ?
N2 N3 . 1.414(6) ?
N2 C20 . 1.433(7) ?
N3 C17 . 1.378(6) ?
N3 C19 . 1.464(6) ?
O3 C7 . 1.423(6) ?
O4 C8 . 1.359(6) ?
O4 C13 . 1.446(6) ?
O5 C16 . 1.253(6) ?
C1 C6 . 1.378(8) ?
C1 C2 . 1.386(8) ?
C1 H1 . 0.9300 ?
C2 C3 . 1.389(9) ?
C2 H2 . 0.9300 ?
C3 C4 . 1.375(9) ?
C4 C5 . 1.389(8) ?
C4 H4 . 0.9300 ?
C5 C6 . 1.388(8) ?
C5 H5 . 0.9300 ?
C7 C12 . 1.374(7) ?
C7 C8 . 1.410(6) ?
C8 C9 . 1.397(7) ?
C9 C10 . 1.388(7) ?
C9 H9 . 0.9300 ?
C10 C11 . 1.398(7) ?
C10 H10 . 0.9300 ?
C11 C12 . 1.415(7) ?
C11 C14 . 1.461(7) ?
C12 H12 . 0.9300 ?
C13 H13A . 0.9600 ?
C13 H13B . 0.9600 ?
C13 H13C . 0.9600 ?
C14 H14 . 0.9300 ?
C15 C17 . 1.373(7) ?
C15 C16 . 1.449(7) ?
C17 C18 . 1.495(7) ?
C18 H18A . 0.9600 ?
C18 H18B . 0.9600 ?
C18 H18C . 0.9600 ?
C19 H19A . 0.9600 ?
C19 H19B . 0.9600 ?
C19 H19C . 0.9600 ?
C20 C21 . 1.388(7) ?
C20 C25 . 1.399(7) ?
C21 C22 . 1.386(8) ?
C21 H21 . 0.9300 ?
C22 C23 . 1.387(9) ?
C22 H22 . 0.9300 ?
C23 C24 . 1.374(9) ?
C23 H23 . 0.9300 ?
C24 C25 . 1.386(8) ?
C24 H24 . 0.9300 ?
C25 H25 . 0.9300 ?

loop_
_geom_hbond_atom_site_label_D
_geom_hbond_atom_site_label_H
_geom_hbond_atom_site_label_A
_geom_hbond_site_symmetry_A
_geom_hbond_distance_DH
_geom_hbond_distance_HA
_geom_hbond_distance_DA
_geom_hbond_angle_DHA
_geom_hbond_publ_flag
C14 H14 O5 . 0.93 2.36 3.046(7) 130 yes
C9 H9 O5 3_655 0.93 2.45 3.238(6) 143 yes

loop_
_geom_torsion_atom_site_label_1
_geom_torsion_atom_site_label_2
_geom_torsion_atom_site_label_3
_geom_torsion_atom_site_label_4
_geom_torsion_site_symmetry_1
_geom_torsion_site_symmetry_2
_geom_torsion_site_symmetry_3
_geom_torsion_site_symmetry_4
_geom_torsion
_geom_torsion_publ_flag
C16 N2 N3 C17 . . . . -6.8(5) ?
C20 N2 N3 C17 . . . . -170.1(5) ?
C16 N2 N3 C19 . . . . -154.0(5) ?
C20 N2 N3 C19 . . . . 42.7(7) ?
O1 S1 O3 C7 . . . . 178.7(3) ?
O2 S1 O3 C7 . . . . -52.8(4) ?
C6 S1 O3 C7 . . . . 64.0(4) ?
C6 C1 C2 C3 . . . . 1.2(10) ?
C1 C2 C3 C4 . . . . -1.9(10) ?
C1 C2 C3 Br1 . . . . 177.4(5) ?
C2 C3 C4 C5 . . . . 1.2(10) ?
Br1 C3 C4 C5 . . . . -178.1(4) ?
C3 C4 C5 C6 . . . . 0.2(9) ?
C2 C1 C6 C5 . . . . 0.1(9) ?
C2 C1 C6 S1 . . . . -176.2(5) ?
C4 C5 C6 C1 . . . . -0.8(8) ?
C4 C5 C6 S1 . . . . 175.5(4) ?
O1 S1 C6 C1 . . . . -25.1(6) ?
O2 S1 C6 C1 . . . . -159.7(4) ?
O3 S1 C6 C1 . . . . 84.3(5) ?
O1 S1 C6 C5 . . . . 158.6(4) ?
O2 S1 C6 C5 . . . . 24.0(5) ?
O3 S1 C6 C5 . . . . -91.9(5) ?
S1 O3 C7 C12 . . . . 84.6(5) ?
S1 O3 C7 C8 . . . . -97.6(5) ?
C13 O4 C8 C9 . . . . -2.1(7) ?
C13 O4 C8 C7 . . . . 179.0(4) ?
C12 C7 C8 O4 . . . . 175.9(5) ?
O3 C7 C8 O4 . . . . -1.8(7) ?
C12 C7 C8 C9 . . . . -3.1(7) ?
O3 C7 C8 C9 . . . . 179.2(4) ?
O4 C8 C9 C10 . . . . -178.0(5) ?
C7 C8 C9 C10 . . . . 0.9(7) ?
C8 C9 C10 C11 . . . . 1.9(8) ?
C9 C10 C11 C12 . . . . -2.5(8) ?
C9 C10 C11 C14 . . . . 175.0(5) ?
C8 C7 C12 C11 . . . . 2.5(8) ?
O3 C7 C12 C11 . . . . -179.8(4) ?
C10 C11 C12 C7 . . . . 0.3(7) ?
C14 C11 C12 C7 . . . . -177.2(5) ?
C15 N1 C14 C11 . . . . 179.2(4) ?
C10 C11 C14 N1 . . . . -158.1(5) ?
C12 C11 C14 N1 . . . . 19.3(8) ?
C14 N1 C15 C17 . . . . -169.3(5) ?
C14 N1 C15 C16 . . . . 11.0(8) ?
N3 N2 C16 O5 . . . . -172.4(5) ?
C20 N2 C16 O5 . . . . -10.1(9) ?
N3 N2 C16 C15 . . . . 4.5(5) ?
C20 N2 C16 C15 . . . . 166.9(5) ?
C17 C15 C16 O5 . . . . 175.9(6) ?
N1 C15 C16 O5 . . . . -4.3(9) ?
C17 C15 C16 N2 . . . . -0.6(6) ?
N1 C15 C16 N2 . . . . 179.1(5) ?
N1 C15 C17 N3 . . . . 176.6(4) ?
C16 C15 C17 N3 . . . . -3.6(6) ?
N1 C15 C17 C18 . . . . -2.3(9) ?
C16 C15 C17 C18 . . . . 177.5(5) ?
N2 N3 C17 C15 . . . . 6.3(6) ?
C19 N3 C17 C15 . . . . 150.8(5) ?
N2 N3 C17 C18 . . . . -174.7(5) ?
C19 N3 C17 C18 . . . . -30.1(8) ?
C16 N2 C20 C21 . . . . 59.0(7) ?
N3 N2 C20 C21 . . . . -140.4(5) ?
C16 N2 C20 C25 . . . . -120.0(6) ?
N3 N2 C20 C25 . . . . 40.6(7) ?
C25 C20 C21 C22 . . . . -0.7(8) ?
N2 C20 C21 C22 . . . . -179.7(5) ?
C20 C21 C22 C23 . . . . -0.8(9) ?
C21 C22 C23 C24 . . . . 1.9(9) ?
C22 C23 C24 C25 . . . . -1.5(10) ?
C23 C24 C25 C20 . . . . 0.0(9) ?
C21 C20 C25 C24 . . . . 1.1(8) ?
N2 C20 C25 C24 . . . . -179.9(5) ?

loop_
_cod_related_entry_id
_cod_related_entry_database
_cod_related_entry_code
1 ChemSpider 24745070
